data_4314447
loop_
_publ_author_name
'Alexander E. J. Broomsgrove'
'David A. Addy'
'Angela Di Paolo'
'Ian R. Morgan'
'Christopher Bresner'
'Victoria Chislett'
'Ian A. Fallis'
'Amber L. Thompson'
'Dragoslav Vidovic'
'Simon Aldridge'

_publ_contact_author 'Simon Aldridge'
_publ_contact_author_email Simon.Aldridge@chem.ox.ac.uk
_publ_section_title
;
 Evaluation of Electronics, Electrostatics and Hydrogen Bond Cooperativity
 in the Binding of Cyanide and Fluoride by Lewis Acidic Ferrocenylboranes
;
_journal_name_full 'Inorganic Chemistry'
_journal_page_first 157
_journal_page_last 173
_journal_paper_doi 10.1021/ic901673u
_journal_volume 49
_journal_year 2010
_chemical_formula_moiety 'C32 H41 B Fe N, C H2 Cl2, I'
_chemical_formula_sum 'C33 H43 B Cl2 Fe I N'
_chemical_formula_weight 718.18
_space_group_IT_number 14
_symmetry_cell_setting monoclinic
_symmetry_space_group_name_Hall '-P 2ybc'
_symmetry_space_group_name_H-M 'P 1 21/c 1'
_atom_sites_solution_hydrogens geom
_atom_sites_solution_primary direct
_audit_creation_date 09-07-03
_audit_creation_method CRYSTALS_ver_12.86
_cell_angle_alpha 90
_cell_angle_beta 101.2240(5)
_cell_angle_gamma 90
_cell_formula_units_Z 4
_cell_length_a 22.7312(3)
_cell_length_b 15.5761(2)
_cell_length_c 9.1112(1)
_cell_measurement_reflns_used 7375
_cell_measurement_temperature 150
_cell_measurement_theta_max 27
_cell_measurement_theta_min 5
_cell_volume 3164.24(7)
_computing_cell_refinement 'DENZO/SCALEPACK (Otwinowski & Minor, 1997)'
_computing_data_collection 'COLLECT (Nonius, 1997-2001).'
_computing_data_reduction 'DENZO/SCALEPACK (Otwinowski & Minor, 1997)'
_computing_molecular_graphics 'CAMERON (Watkin et al., 1996)'
_computing_publication_material 'CRYSTALS (Betteridge et al., 2003)'
_computing_structure_refinement 'CRYSTALS (Betteridge et al., 2003)'
_computing_structure_solution 'SIR92 (Altomare et al., 1994)'
_diffrn_ambient_temperature 150
_diffrn_measured_fraction_theta_full 0.992
_diffrn_measured_fraction_theta_max 0.992
_diffrn_measurement_device 'Nonius KappaCCD'
_diffrn_measurement_device_type Area
_diffrn_measurement_method \w
_diffrn_radiation_monochromator graphite
_diffrn_radiation_type 'Mo K\a'
_diffrn_radiation_wavelength 0.71073
_diffrn_reflns_av_R_equivalents 0.046
_diffrn_reflns_limit_h_max 29
_diffrn_reflns_limit_h_min -29
_diffrn_reflns_limit_k_max 20
_diffrn_reflns_limit_k_min -20
_diffrn_reflns_limit_l_max 11
_diffrn_reflns_limit_l_min -11
_diffrn_reflns_number 46216
_diffrn_reflns_theta_full 26.939
_diffrn_reflns_theta_max 27.488
_diffrn_reflns_theta_min 5.185
_diffrn_standards_number 0
_exptl_absorpt_coefficient_mu 1.644
_exptl_absorpt_correction_T_max 0.97
_exptl_absorpt_correction_T_min 0.81
_exptl_absorpt_correction_type multi-scan
_exptl_absorpt_process_details 'DENZO/SCALEPACK (Otwinowski & Minor, 1997)'
_exptl_crystal_colour red
_exptl_crystal_density_diffrn 1.507
_exptl_crystal_density_meas ?
_exptl_crystal_density_method 'not measured'
_exptl_crystal_description plate
_exptl_crystal_F_000 1464
_exptl_crystal_size_max 0.50
_exptl_crystal_size_mid 0.12
_exptl_crystal_size_min 0.02
_refine_diff_density_max 1.28
_refine_diff_density_min -0.86
_refine_ls_extinction_method None
_refine_ls_goodness_of_fit_ref 0.9611
_refine_ls_hydrogen_treatment constr
_refine_ls_matrix_type full
_refine_ls_number_parameters 352
_refine_ls_number_reflns 7202
_refine_ls_number_restraints 0
_refine_ls_R_factor_all 0.0545
_refine_ls_R_factor_gt 0.0341
_refine_ls_shift/su_max 0.002021
_refine_ls_structure_factor_coef Fsqd
_refine_ls_weighting_details
;
 Method= Modified Sheldrick 
 w=1/[\s^2^(F^2^) + ( 0.03P)^2^ + 4.61P] 
 ,where P=(max(Fo^2^,0) + 2Fc^2^)/3 
;
_refine_ls_weighting_scheme calc
_refine_ls_wR_factor_all 0.0732
_refine_ls_wR_factor_gt 0.0676
_refine_ls_wR_factor_ref 0.0732
_reflns_limit_h_max 29
_reflns_limit_h_min 0
_reflns_limit_k_max 0
_reflns_limit_k_min -20
_reflns_limit_l_max 11
_reflns_limit_l_min -11
_reflns_number_gt 5410
_reflns_number_total 7202
_reflns_threshold_expression I>2.0\s(I)
_oxford_diffrn_Wilson_B_factor 2.10
_oxford_diffrn_Wilson_scale 39.43
_oxford_refine_ls_r_factor_ref 0.0545
_oxford_refine_ls_scale 0.15267(4)
_oxford_reflns_number_all 7202
_oxford_reflns_threshold_expression_ref I>-3.0\s(I)
_oxford_structure_analysis_title 061addv08
_cod_data_source_file ic901673u_si_002_04.cif
_cod_data_source_block 8
_cod_depositor_comments
;
The following automatic conversions were performed:

'_symmetry_cell_setting' value 'Monoclinic' changed to 'monoclinic'
according to the built-in table from CIF Core dictionary named
'cif_core.dic' version 2.4.1 from 2010-06-29.

Automatic conversion script
Id: cif_fix_values 1646 2011-03-28 12:23:43Z adriana 

The following automatic conversions were performed:

'_exptl_crystal_density_meas' value 'not measured' was changed to '?'
- the value is perceived as not measured.

Automatic conversion script
Id: cif_fix_values 3008 2015-01-20 13:52:24Z robertas 
;
_cod_original_sg_symbol_H-M 'P 1 21/c 1 '
_cod_original_formula_sum 'C33 H43 B1 Cl2 Fe1 I1 N1'
_cod_database_code 4314447

loop_
_symmetry_equiv_pos_as_xyz
x,y,z
-x,-y,-z
-x,y+1/2,-z+1/2
x,-y+1/2,z+1/2

loop_
_atom_site_label
_atom_site_type_symbol
_atom_site_fract_x
_atom_site_fract_y
_atom_site_fract_z
_atom_site_U_iso_or_equiv
_atom_site_occupancy
_atom_site_adp_type
_atom_site_refinement_flags_posn
_atom_site_refinement_flags_adp
_atom_site_refinement_flags_occupancy
_atom_site_disorder_assembly
_atom_site_disorder_group
_oxford_atom_site_special_shape
_atom_site_attached_hydrogens
I1 I 0.925780(8) 0.569156(12) 0.79345(2) 0.0293 1.0000 Uani . . . . . . .
Fe2 Fe 0.712980(15) 0.42957(2) 0.42228(4) 0.0159 1.0000 Uani . . . . . . .
C3 C 0.62076(10) 0.43419(17) 0.3600(3) 0.0200 1.0000 Uani . . . . . . .
C4 C 0.64730(10) 0.49725(16) 0.2768(3) 0.0181 1.0000 Uani . . . . . . .
C5 C 0.68274(11) 0.55166(16) 0.3902(3) 0.0199 1.0000 Uani . . . . . . .
C6 C 0.67605(11) 0.52410(17) 0.5342(3) 0.0228 1.0000 Uani . . . . . . .
C7 C 0.63817(11) 0.45051(17) 0.5161(3) 0.0226 1.0000 Uani . . . . . . .
B8 B 0.64156(12) 0.50992(18) 0.1056(3) 0.0179 1.0000 Uani . . . . . . .
C9 C 0.59509(11) 0.46128(16) -0.0210(3) 0.0175 1.0000 Uani . . . . . . .
C10 C 0.55700(11) 0.51066(16) -0.1319(3) 0.0196 1.0000 Uani . . . . . . .
C11 C 0.52005(11) 0.47138(17) -0.2523(3) 0.0211 1.0000 Uani . . . . . . .
C12 C 0.51793(11) 0.38290(17) -0.2707(3) 0.0214 1.0000 Uani . . . . . . .
C13 C 0.55318(11) 0.33428(16) -0.1608(3) 0.0210 1.0000 Uani . . . . . . .
C14 C 0.59118(11) 0.37082(16) -0.0377(3) 0.0199 1.0000 Uani . . . . . . .
C15 C 0.62819(12) 0.30861(17) 0.0691(3) 0.0236 1.0000 Uani . . . . . . .
C16 C 0.47932(13) 0.34306(19) -0.4075(3) 0.0295 1.0000 Uani . . . . . . .
C17 C 0.55314(12) 0.60750(17) -0.1213(3) 0.0276 1.0000 Uani . . . . . . .
C18 C 0.68602(11) 0.57897(16) 0.0565(3) 0.0177 1.0000 Uani . . . . . . .
C19 C 0.68794(11) 0.66600(16) 0.1014(3) 0.0209 1.0000 Uani . . . . . . .
C20 C 0.64114(12) 0.70636(17) 0.1783(3) 0.0268 1.0000 Uani . . . . . . .
C21 C 0.73264(12) 0.72033(17) 0.0699(3) 0.0252 1.0000 Uani . . . . . . .
C22 C 0.77571(12) 0.69273(17) -0.0088(3) 0.0264 1.0000 Uani . . . . . . .
C23 C 0.77214(12) 0.60806(18) -0.0588(3) 0.0248 1.0000 Uani . . . . . . .
C24 C 0.72850(11) 0.55186(16) -0.0287(3) 0.0195 1.0000 Uani . . . . . . .
C25 C 0.72922(12) 0.46050(17) -0.0864(3) 0.0239 1.0000 Uani . . . . . . .
C26 C 0.82390(14) 0.75277(19) -0.0408(4) 0.0385 1.0000 Uani . . . . . . .
C27 C 0.80018(11) 0.43071(15) 0.3979(3) 0.0177 1.0000 Uani . . . . . . .
C28 C 0.76811(11) 0.36544(16) 0.3057(3) 0.0194 1.0000 Uani . . . . . . .
C29 C 0.74446(11) 0.30715(16) 0.3994(3) 0.0222 1.0000 Uani . . . . . . .
C30 C 0.76255(11) 0.33562(17) 0.5495(3) 0.0225 1.0000 Uani . . . . . . .
C31 C 0.79717(11) 0.41114(17) 0.5495(3) 0.0212 1.0000 Uani . . . . . . .
C32 C 0.83088(11) 0.50823(16) 0.3501(3) 0.0212 1.0000 Uani . . . . . . .
N33 N 0.89195(9) 0.48979(14) 0.3107(2) 0.0217 1.0000 Uani . . . . . . .
C34 C 0.93062(11) 0.43946(17) 0.4321(3) 0.0243 1.0000 Uani . . . . . . .
C35 C 0.88541(13) 0.4403(2) 0.1676(3) 0.0313 1.0000 Uani . . . . . . .
C36 C 0.92114(13) 0.57410(18) 0.2913(4) 0.0339 1.0000 Uani . . . . . . .
Cl37 Cl 0.87645(3) 0.20862(5) 0.38847(9) 0.0393 1.0000 Uani . . . . . . .
C38 C 0.95015(14) 0.1707(2) 0.3943(4) 0.0446 1.0000 Uani . . . . . . .
Cl39 Cl 0.99247(4) 0.24133(5) 0.30449(12) 0.0556 1.0000 Uani . . . . . . .
H31 H 0.5955 0.3866 0.3173 0.0261 1.0000 Uiso R . . . . . .
H51 H 0.7063 0.6012 0.3691 0.0248 1.0000 Uiso R . . . . . .
H61 H 0.6963 0.5483 0.6316 0.0289 1.0000 Uiso R . . . . . .
H71 H 0.6263 0.4170 0.5958 0.0283 1.0000 Uiso R . . . . . .
H111 H 0.4950 0.5059 -0.3255 0.0251 1.0000 Uiso R . . . . . .
H131 H 0.5522 0.2741 -0.1674 0.0259 1.0000 Uiso R . . . . . .
H153 H 0.6442 0.2658 0.0123 0.0352 1.0000 Uiso R . . . . . .
H152 H 0.6600 0.3368 0.1365 0.0356 1.0000 Uiso R . . . . . .
H151 H 0.6029 0.2806 0.1268 0.0356 1.0000 Uiso R . . . . . .
H161 H 0.4656 0.2874 -0.3854 0.0457 1.0000 Uiso R . . . . . .
H162 H 0.5021 0.3386 -0.4853 0.0453 1.0000 Uiso R . . . . . .
H163 H 0.4448 0.3786 -0.4410 0.0454 1.0000 Uiso R . . . . . .
H173 H 0.5240 0.6295 -0.2013 0.0421 1.0000 Uiso R . . . . . .
H172 H 0.5915 0.6327 -0.1244 0.0421 1.0000 Uiso R . . . . . .
H171 H 0.5419 0.6234 -0.0286 0.0423 1.0000 Uiso R . . . . . .
H201 H 0.6609 0.7347 0.2700 0.0401 1.0000 Uiso R . . . . . .
H202 H 0.6144 0.6636 0.2040 0.0400 1.0000 Uiso R . . . . . .
H203 H 0.6182 0.7482 0.1129 0.0403 1.0000 Uiso R . . . . . .
H211 H 0.7344 0.7777 0.1053 0.0299 1.0000 Uiso R . . . . . .
H231 H 0.7993 0.5881 -0.1169 0.0298 1.0000 Uiso R . . . . . .
H251 H 0.7636 0.4501 -0.1304 0.0384 1.0000 Uiso R . . . . . .
H252 H 0.7289 0.4198 -0.0089 0.0385 1.0000 Uiso R . . . . . .
H253 H 0.6934 0.4509 -0.1630 0.0386 1.0000 Uiso R . . . . . .
H263 H 0.8573 0.7208 -0.0622 0.0624 1.0000 Uiso R . . . . . .
H262 H 0.8377 0.7880 0.0467 0.0621 1.0000 Uiso R . . . . . .
H261 H 0.8077 0.7883 -0.1260 0.0621 1.0000 Uiso R . . . . . .
H281 H 0.7635 0.3618 0.1973 0.0262 1.0000 Uiso R . . . . . .
H291 H 0.7196 0.2561 0.3638 0.0283 1.0000 Uiso R . . . . . .
H301 H 0.7535 0.3078 0.6408 0.0289 1.0000 Uiso R . . . . . .
H311 H 0.8155 0.4458 0.6382 0.0259 1.0000 Uiso R . . . . . .
H321 H 0.8372 0.5502 0.4314 0.0282 1.0000 Uiso R . . . . . .
H322 H 0.8047 0.5326 0.2611 0.0279 1.0000 Uiso R . . . . . .
H343 H 0.9693 0.4315 0.4075 0.0376 1.0000 Uiso R . . . . . .
H342 H 0.9348 0.4711 0.5254 0.0378 1.0000 Uiso R . . . . . .
H341 H 0.9123 0.3852 0.4433 0.0380 1.0000 Uiso R . . . . . .
H351 H 0.9240 0.4310 0.1425 0.0495 1.0000 Uiso R . . . . . .
H352 H 0.8613 0.4729 0.0900 0.0498 1.0000 Uiso R . . . . . .
H353 H 0.8662 0.3858 0.1769 0.0496 1.0000 Uiso R . . . . . .
H363 H 0.9582 0.5633 0.2592 0.0549 1.0000 Uiso R . . . . . .
H362 H 0.9289 0.6044 0.3867 0.0548 1.0000 Uiso R . . . . . .
H361 H 0.8946 0.6077 0.2150 0.0549 1.0000 Uiso R . . . . . .
H381 H 0.9704 0.1676 0.4999 0.0585 1.0000 Uiso R . . . . . .
H382 H 0.9492 0.1144 0.3510 0.0586 1.0000 Uiso R . . . . . .

loop_
_atom_site_aniso_label
_atom_site_aniso_U_11
_atom_site_aniso_U_22
_atom_site_aniso_U_33
_atom_site_aniso_U_23
_atom_site_aniso_U_13
_atom_site_aniso_U_12
I1 0.02702(10) 0.03106(11) 0.03134(11) -0.00423(8) 0.00965(8) -0.00388(8)
Fe2 0.01342(17) 0.01961(18) 0.01471(17) 0.00144(15) 0.00253(13) 0.00026(14)
C3 0.0119(11) 0.0266(14) 0.0218(13) 0.0012(11) 0.0037(10) 0.0013(11)
C4 0.0129(12) 0.0221(13) 0.0191(13) 0.0002(10) 0.0024(10) 0.0027(10)
C5 0.0189(13) 0.0208(13) 0.0200(13) -0.0005(10) 0.0034(10) 0.0036(10)
C6 0.0229(14) 0.0286(14) 0.0170(13) -0.0029(11) 0.0047(11) 0.0050(12)
C7 0.0186(13) 0.0297(15) 0.0214(13) 0.0002(11) 0.0082(11) 0.0054(11)
B8 0.0153(14) 0.0167(14) 0.0217(15) 0.0024(11) 0.0037(11) 0.0075(11)
C9 0.0140(12) 0.0224(12) 0.0169(12) -0.0002(10) 0.0050(10) 0.0010(10)
C10 0.0160(12) 0.0213(13) 0.0223(13) 0.0003(11) 0.0055(10) 0.0013(10)
C11 0.0161(12) 0.0266(14) 0.0193(13) 0.0014(11) 0.0005(10) 0.0026(11)
C12 0.0159(12) 0.0278(14) 0.0204(13) -0.0033(11) 0.0036(10) -0.0021(11)
C13 0.0204(13) 0.0179(13) 0.0260(14) -0.0008(11) 0.0081(11) -0.0012(11)
C14 0.0163(12) 0.0250(13) 0.0189(13) 0.0016(11) 0.0046(10) -0.0004(11)
C15 0.0230(13) 0.0241(14) 0.0230(14) 0.0012(11) 0.0027(11) 0.0025(11)
C16 0.0273(15) 0.0327(15) 0.0263(15) -0.0046(12) -0.0006(12) -0.0019(13)
C17 0.0267(15) 0.0235(14) 0.0286(15) 0.0015(12) -0.0047(12) 0.0062(12)
C18 0.0170(12) 0.0216(13) 0.0128(11) 0.0017(10) -0.0015(9) 0.0000(10)
C19 0.0221(13) 0.0220(13) 0.0166(13) 0.0018(10) -0.0015(10) 0.0022(11)
C20 0.0301(15) 0.0237(14) 0.0248(14) -0.0007(11) 0.0011(12) 0.0049(12)
C21 0.0304(15) 0.0192(13) 0.0226(14) 0.0024(11) -0.0032(11) -0.0028(12)
C22 0.0260(14) 0.0245(14) 0.0257(14) 0.0069(11) -0.0019(12) -0.0036(12)
C23 0.0236(14) 0.0299(15) 0.0212(14) 0.0025(11) 0.0049(11) -0.0007(12)
C24 0.0192(13) 0.0236(13) 0.0140(12) 0.0024(10) -0.0010(10) -0.0011(10)
C25 0.0256(14) 0.0261(14) 0.0206(13) 0.0004(11) 0.0061(11) 0.0028(12)
C26 0.0393(18) 0.0307(16) 0.0454(19) 0.0045(14) 0.0081(15) -0.0108(14)
C27 0.0167(12) 0.0180(12) 0.0193(12) 0.0023(10) 0.0054(10) 0.0033(10)
C28 0.0161(12) 0.0217(13) 0.0208(13) -0.0004(10) 0.0048(10) 0.0034(10)
C29 0.0183(13) 0.0194(13) 0.0283(14) 0.0015(11) 0.0026(11) 0.0016(10)
C30 0.0197(13) 0.0242(14) 0.0230(14) 0.0072(11) 0.0025(11) 0.0021(11)
C31 0.0142(12) 0.0284(14) 0.0194(13) 0.0018(11) -0.0008(10) 0.0037(11)
C32 0.0167(12) 0.0219(13) 0.0255(14) 0.0020(11) 0.0052(11) 0.0015(10)
N33 0.0177(10) 0.0241(11) 0.0241(11) 0.0018(9) 0.0064(9) -0.0023(9)
C34 0.0163(12) 0.0300(15) 0.0258(14) -0.0028(12) 0.0021(11) 0.0011(11)
C35 0.0249(14) 0.0479(19) 0.0231(14) -0.0037(13) 0.0094(12) 0.0000(13)
C36 0.0247(15) 0.0293(15) 0.0508(19) 0.0056(14) 0.0148(14) -0.0068(13)
Cl37 0.0296(4) 0.0336(4) 0.0529(5) 0.0073(4) 0.0034(3) 0.0030(3)
C38 0.0377(18) 0.0292(17) 0.071(2) 0.0150(16) 0.0199(17) 0.0078(14)
Cl39 0.0578(6) 0.0383(5) 0.0821(7) 0.0196(4) 0.0418(5) 0.0152(4)

loop_
_atom_type_symbol
_atom_type_scat_dispersion_real
_atom_type_scat_dispersion_imag
_atom_type_scat_Cromer_Mann_a1
_atom_type_scat_Cromer_Mann_b1
_atom_type_scat_Cromer_Mann_a2
_atom_type_scat_Cromer_Mann_b2
_atom_type_scat_Cromer_Mann_a3
_atom_type_scat_Cromer_Mann_b3
_atom_type_scat_Cromer_Mann_a4
_atom_type_scat_Cromer_Mann_b4
_atom_type_scat_Cromer_Mann_c
_atom_type_scat_source
C 0.0033 0.0016 2.3100 20.8439 1.0200 10.2075 1.5886 0.5687 0.8650 51.6512 0.2156 'International Tables Vol C 4.2.6.8 and 6.1.1.4'
H 0.0000 0.0000 0.4930 10.5109 0.3229 26.1257 0.1402 3.1424 0.0408 57.7998 0.0030 'International Tables Vol C 4.2.6.8 and 6.1.1.4'
B 0.0013 0.0007 2.0545 23.2185 1.3326 1.0210 1.0979 60.3498 0.7068 0.1403 -0.1932 'International Tables Vol C 4.2.6.8 and 6.1.1.4'
N 0.0061 0.0033 12.2126 0.0057 3.1322 9.8933 2.0125 28.9975 1.1663 0.5826 -11.5290 'International Tables Vol C 4.2.6.8 and 6.1.1.4'
Fe 0.3463 0.8444 11.7695 4.7611 7.3573 0.3072 3.5222 15.3535 2.3045 76.8805 1.0369 'International Tables Vol C 4.2.6.8 and 6.1.1.4'
I -0.4742 1.8119 20.1472 4.3470 18.9949 0.3814 7.5138 27.7660 2.2735 66.8776 4.0712 'International Tables Vol C 4.2.6.8 and 6.1.1.4'
Cl 0.1484 0.1585 11.4604 0.0104 7.1964 1.1662 6.2556 18.5194 1.6455 47.7784 -9.5574 'International Tables Vol C 4.2.6.8 and 6.1.1.4'

loop_
_geom_angle_atom_site_label_1
_geom_angle_site_symmetry_1
_geom_angle_atom_site_label_2
_geom_angle_site_symmetry_2
_geom_angle_atom_site_label_3
_geom_angle_site_symmetry_3
_geom_angle
_geom_angle_publ_flag
C3 . Fe2 . C4 . 40.74(10) yes
C3 . Fe2 . C5 . 68.23(10) yes
C4 . Fe2 . C5 . 41.43(10) yes
C3 . Fe2 . C6 . 67.75(10) yes
C4 . Fe2 . C6 . 69.03(10) yes
C5 . Fe2 . C6 . 40.58(10) yes
C3 . Fe2 . C7 . 40.26(10) yes
C4 . Fe2 . C7 . 68.79(10) yes
C5 . Fe2 . C7 . 68.21(10) yes
C6 . Fe2 . C7 . 40.30(10) yes
C3 . Fe2 . C27 . 158.04(10) yes
C4 . Fe2 . C27 . 121.27(9) yes
C5 . Fe2 . C27 . 106.64(10) yes
C6 . Fe2 . C27 . 123.14(10) yes
C7 . Fe2 . C27 . 159.65(10) yes
C3 . Fe2 . C28 . 124.35(10) yes
C4 . Fe2 . C28 . 110.59(10) yes
C5 . Fe2 . C28 . 127.35(10) yes
C6 . Fe2 . C28 . 162.23(10) yes
C7 . Fe2 . C28 . 157.30(10) yes
C3 . Fe2 . C29 . 111.00(10) yes
C4 . Fe2 . C29 . 128.65(10) yes
C5 . Fe2 . C29 . 165.77(10) yes
C6 . Fe2 . C29 . 153.37(10) yes
C7 . Fe2 . C29 . 121.08(10) yes
C3 . Fe2 . C30 . 126.47(10) yes
C4 . Fe2 . C30 . 164.67(10) yes
C5 . Fe2 . C30 . 151.85(10) yes
C6 . Fe2 . C30 . 117.37(10) yes
C7 . Fe2 . C30 . 106.40(10) yes
C3 . Fe2 . C31 . 160.82(10) yes
C4 . Fe2 . C31 . 154.70(10) yes
C5 . Fe2 . C31 . 117.75(10) yes
C6 . Fe2 . C31 . 104.19(10) yes
C7 . Fe2 . C31 . 122.55(10) yes
C27 . Fe2 . C28 . 40.79(10) yes
C27 . Fe2 . C29 . 68.45(10) yes
C28 . Fe2 . C29 . 40.43(10) yes
C27 . Fe2 . C30 . 68.32(10) yes
C28 . Fe2 . C30 . 67.90(10) yes
C29 . Fe2 . C30 . 40.32(10) yes
C27 . Fe2 . C31 . 40.87(10) yes
C28 . Fe2 . C31 . 68.20(10) yes
C29 . Fe2 . C31 . 67.94(10) yes
C30 . Fe2 . C31 . 40.22(10) yes
Fe2 . C3 . C4 . 70.24(13) yes
Fe2 . C3 . C7 . 70.20(14) yes
C4 . C3 . C7 . 109.9(2) yes
Fe2 . C3 . H31 . 125.0 no
C4 . C3 . H31 . 125.8 no
C7 . C3 . H31 . 124.3 no
C3 . C4 . Fe2 . 69.02(13) yes
C3 . C4 . C5 . 104.8(2) yes
Fe2 . C4 . C5 . 67.22(13) yes
C3 . C4 . B8 . 130.7(2) yes
Fe2 . C4 . B8 . 127.88(17) yes
C5 . C4 . B8 . 124.5(2) yes
C4 . C5 . Fe2 . 71.36(14) yes
C4 . C5 . C6 . 109.7(2) yes
Fe2 . C5 . C6 . 71.11(15) yes
C4 . C5 . H51 . 124.7 no
Fe2 . C5 . H51 . 125.8 no
C6 . C5 . H51 . 125.6 no
C5 . C6 . Fe2 . 68.31(14) yes
C5 . C6 . C7 . 107.9(2) yes
Fe2 . C6 . C7 . 70.29(14) yes
C5 . C6 . H61 . 126.8 no
Fe2 . C6 . H61 . 123.5 no
C7 . C6 . H61 . 125.1 no
C6 . C7 . C3 . 107.7(2) yes
C6 . C7 . Fe2 . 69.41(14) yes
C3 . C7 . Fe2 . 69.54(14) yes
C6 . C7 . H71 . 126.5 no
C3 . C7 . H71 . 125.8 no
Fe2 . C7 . H71 . 126.3 no
C4 . B8 . C9 . 125.5(2) yes
C4 . B8 . C18 . 115.7(2) yes
C9 . B8 . C18 . 118.8(2) yes
B8 . C9 . C10 . 118.9(2) yes
B8 . C9 . C14 . 124.6(2) yes
C10 . C9 . C14 . 116.4(2) yes
C9 . C10 . C11 . 121.0(2) yes
C9 . C10 . C17 . 121.9(2) yes
C11 . C10 . C17 . 117.1(2) yes
C10 . C11 . C12 . 122.3(2) yes
C10 . C11 . H111 . 119.4 no
C12 . C11 . H111 . 118.2 no
C11 . C12 . C13 . 117.1(2) yes
C11 . C12 . C16 . 120.6(2) yes
C13 . C12 . C16 . 122.3(2) yes
C12 . C13 . C14 . 122.7(2) yes
C12 . C13 . H131 . 119.9 no
C14 . C13 . H131 . 117.5 no
C9 . C14 . C13 . 120.5(2) yes
C9 . C14 . C15 . 123.6(2) yes
C13 . C14 . C15 . 115.9(2) yes
C14 . C15 . H153 . 108.8 no
C14 . C15 . H152 . 112.0 no
H153 . C15 . H152 . 110.3 no
C14 . C15 . H151 . 109.1 no
H153 . C15 . H151 . 108.2 no
H152 . C15 . H151 . 108.4 no
C12 . C16 . H161 . 111.1 no
C12 . C16 . H162 . 109.3 no
H161 . C16 . H162 . 109.6 no
C12 . C16 . H163 . 109.4 no
H161 . C16 . H163 . 108.1 no
H162 . C16 . H163 . 109.4 no
C10 . C17 . H173 . 110.6 no
C10 . C17 . H172 . 109.9 no
H173 . C17 . H172 . 109.4 no
C10 . C17 . H171 . 110.0 no
H173 . C17 . H171 . 108.5 no
H172 . C17 . H171 . 108.5 no
B8 . C18 . C19 . 123.3(2) yes
B8 . C18 . C24 . 119.3(2) yes
C19 . C18 . C24 . 117.3(2) yes
C18 . C19 . C20 . 123.0(2) yes
C18 . C19 . C21 . 120.3(2) yes
C20 . C19 . C21 . 116.6(2) yes
C19 . C20 . H201 . 109.7 no
C19 . C20 . H202 . 111.0 no
H201 . C20 . H202 . 108.2 no
C19 . C20 . H203 . 109.8 no
H201 . C20 . H203 . 109.1 no
H202 . C20 . H203 . 109.1 no
C19 . C21 . C22 . 122.2(2) yes
C19 . C21 . H211 . 119.0 no
C22 . C21 . H211 . 118.7 no
C21 . C22 . C23 . 117.4(2) yes
C21 . C22 . C26 . 121.2(3) yes
C23 . C22 . C26 . 121.4(3) yes
C22 . C23 . C24 . 122.0(3) yes
C22 . C23 . H231 . 119.6 no
C24 . C23 . H231 . 118.4 no
C18 . C24 . C23 . 120.6(2) yes
C18 . C24 . C25 . 121.6(2) yes
C23 . C24 . C25 . 117.7(2) yes
C24 . C25 . H251 . 111.6 no
C24 . C25 . H252 . 111.5 no
H251 . C25 . H252 . 108.8 no
C24 . C25 . H253 . 109.1 no
H251 . C25 . H253 . 108.0 no
H252 . C25 . H253 . 107.7 no
C22 . C26 . H263 . 110.4 no
C22 . C26 . H262 . 108.9 no
H263 . C26 . H262 . 108.6 no
C22 . C26 . H261 . 109.4 no
H263 . C26 . H261 . 109.1 no
H262 . C26 . H261 . 110.4 no
Fe2 . C27 . C28 . 70.21(14) yes
Fe2 . C27 . C31 . 70.25(14) yes
C28 . C27 . C31 . 107.6(2) yes
Fe2 . C27 . C32 . 123.77(17) yes
C28 . C27 . C32 . 128.0(2) yes
C31 . C27 . C32 . 124.3(2) yes
C27 . C28 . Fe2 . 69.00(13) yes
C27 . C28 . C29 . 108.1(2) yes
Fe2 . C28 . C29 . 70.10(14) yes
C27 . C28 . H281 . 125.5 no
Fe2 . C28 . H281 . 126.6 no
C29 . C28 . H281 . 126.4 no
C28 . C29 . Fe2 . 69.48(14) yes
C28 . C29 . C30 . 107.9(2) yes
Fe2 . C29 . C30 . 69.82(15) yes
C28 . C29 . H291 . 124.9 no
Fe2 . C29 . H291 . 125.9 no
C30 . C29 . H291 . 127.2 no
C29 . C30 . Fe2 . 69.86(14) yes
C29 . C30 . C31 . 108.4(2) yes
Fe2 . C30 . C31 . 69.68(14) yes
C29 . C30 . H301 . 127.0 no
Fe2 . C30 . H301 . 126.9 no
C31 . C30 . H301 . 124.6 no
C27 . C31 . C30 . 108.0(2) yes
C27 . C31 . Fe2 . 68.88(14) yes
C30 . C31 . Fe2 . 70.10(14) yes
C27 . C31 . H311 . 125.4 no
C30 . C31 . H311 . 126.6 no
Fe2 . C31 . H311 . 125.4 no
C27 . C32 . N33 . 114.3(2) yes
C27 . C32 . H321 . 109.0 no
N33 . C32 . H321 . 107.4 no
C27 . C32 . H322 . 108.0 no
N33 . C32 . H322 . 108.0 no
H321 . C32 . H322 . 110.0 no
C32 . N33 . C34 . 110.80(19) yes
C32 . N33 . C35 . 111.2(2) yes
C34 . N33 . C35 . 108.6(2) yes
C32 . N33 . C36 . 107.9(2) yes
C34 . N33 . C36 . 109.7(2) yes
C35 . N33 . C36 . 108.7(2) yes
N33 . C34 . H343 . 109.3 no
N33 . C34 . H342 . 109.0 no
H343 . C34 . H342 . 109.4 no
N33 . C34 . H341 . 109.7 no
H343 . C34 . H341 . 110.4 no
H342 . C34 . H341 . 109.0 no
N33 . C35 . H351 . 110.2 no
N33 . C35 . H352 . 108.5 no
H351 . C35 . H352 . 108.8 no
N33 . C35 . H353 . 110.3 no
H351 . C35 . H353 . 109.8 no
H352 . C35 . H353 . 109.2 no
N33 . C36 . H363 . 108.5 no
N33 . C36 . H362 . 109.0 no
H363 . C36 . H362 . 109.9 no
N33 . C36 . H361 . 109.1 no
H363 . C36 . H361 . 109.5 no
H362 . C36 . H361 . 110.7 no
Cl37 . C38 . Cl39 . 112.17(17) yes
Cl37 . C38 . H381 . 107.9 no
Cl39 . C38 . H381 . 106.9 no
Cl37 . C38 . H382 . 110.3 no
Cl39 . C38 . H382 . 110.5 no
H381 . C38 . H382 . 108.9 no

loop_
_geom_bond_atom_site_label_1
_geom_bond_site_symmetry_1
_geom_bond_atom_site_label_2
_geom_bond_site_symmetry_2
_geom_bond_distance
_geom_bond_publ_flag
Fe2 . C3 . 2.064(2) yes
Fe2 . C4 . 2.080(2) yes
Fe2 . C5 . 2.024(2) yes
Fe2 . C6 . 2.061(3) yes
Fe2 . C7 . 2.072(2) yes
Fe2 . C27 . 2.037(2) yes
Fe2 . C28 . 2.053(2) yes
Fe2 . C29 . 2.061(3) yes
Fe2 . C30 . 2.061(3) yes
Fe2 . C31 . 2.055(2) yes
C3 . C4 . 1.442(3) yes
C3 . C7 . 1.423(4) yes
C3 . H31 . 0.972 no
C4 . C5 . 1.452(3) yes
C4 . B8 . 1.552(4) yes
C5 . C6 . 1.417(3) yes
C5 . H51 . 0.980 no
C6 . C7 . 1.424(4) yes
C6 . H61 . 0.990 no
C7 . H71 . 0.974 no
B8 . C9 . 1.596(4) yes
B8 . C18 . 1.598(4) yes
C9 . C10 . 1.422(3) yes
C9 . C14 . 1.418(4) yes
C10 . C11 . 1.387(3) yes
C10 . C17 . 1.515(4) yes
C11 . C12 . 1.388(4) yes
C11 . H111 . 0.954 no
C12 . C13 . 1.380(4) yes
C12 . C16 . 1.511(4) yes
C13 . C14 . 1.397(3) yes
C13 . H131 . 0.939 no
C14 . C15 . 1.508(3) yes
C15 . H153 . 0.958 no
C15 . H152 . 0.958 no
C15 . H151 . 0.958 no
C16 . H161 . 0.956 no
C16 . H162 . 0.958 no
C16 . H163 . 0.960 no
C17 . H173 . 0.948 no
C17 . H172 . 0.962 no
C17 . H171 . 0.961 no
C18 . C19 . 1.414(3) yes
C18 . C24 . 1.416(4) yes
C19 . C20 . 1.519(4) yes
C19 . C21 . 1.394(4) yes
C20 . H201 . 0.974 no
C20 . H202 . 0.960 no
C20 . H203 . 0.965 no
C21 . C22 . 1.389(4) yes
C21 . H211 . 0.948 no
C22 . C23 . 1.393(4) yes
C22 . C26 . 1.511(4) yes
C23 . C24 . 1.390(4) yes
C23 . H231 . 0.941 no
C24 . C25 . 1.518(4) yes
C25 . H251 . 0.959 no
C25 . H252 . 0.950 no
C25 . H253 . 0.975 no
C26 . H263 . 0.959 no
C26 . H262 . 0.969 no
C26 . H261 . 0.966 no
C27 . C28 . 1.426(3) yes
C27 . C31 . 1.429(3) yes
C27 . C32 . 1.501(3) yes
C28 . C29 . 1.422(4) yes
C28 . H281 . 0.974 no
C29 . C30 . 1.421(4) yes
C29 . H291 . 0.992 no
C30 . C31 . 1.415(4) yes
C30 . H301 . 0.994 no
C31 . H311 . 0.993 no
C32 . N33 . 1.528(3) yes
C32 . H321 . 0.977 no
C32 . H322 . 0.984 no
N33 . C34 . 1.494(3) yes
N33 . C35 . 1.497(3) yes
N33 . C36 . 1.497(3) yes
C34 . H343 . 0.957 no
C34 . H342 . 0.972 no
C34 . H341 . 0.956 no
C35 . H351 . 0.959 no
C35 . H352 . 0.953 no
C35 . H353 . 0.965 no
C36 . H363 . 0.958 no
C36 . H362 . 0.974 no
C36 . H361 . 0.978 no
Cl37 . C38 . 1.767(3) yes
C38 . Cl39 . 1.764(3) yes
C38 . H381 . 0.984 no
C38 . H382 . 0.961 no
